data_4109515
loop_
_publ_author_name
'Sergio Abad'
'Francisco Bosc\'a'
'Luis R. Domingo'
'Salvador Gil'
'Uwe Pischel'
'Miguel A. Miranda'

_publ_contact_author_address 'Avda. de los Naranjos s/n. 46022. Valencia. Spain'
_publ_contact_author_email mmiranda@qim.upv.es
_publ_contact_author_fax 0034963877809
_publ_contact_author_name 'Miguel. A. Miranda'
_publ_contact_author_phone 0034963877807
_publ_section_title
;
 Triplet Reactivity and Regio-/Stereoselectivity in the Macrocyclization
 of Diastereomeric Ketoprofen-Quencher Conjugates via Remote Hydrogen
 Abstractions
;
_journal_name_full 'Journal of the American Chemical Society'
_journal_page_first 7407
_journal_page_last 7420
_journal_paper_doi 10.1021/ja0712827
_journal_volume 129
_journal_year 2007
_chemical_absolute_configuration unk
_chemical_compound_source 'synthesis as described'
_chemical_formula_moiety 'C27 H27 N1 O4'
_chemical_formula_sum 'C27 H27 N O4'
_chemical_formula_weight 429.5
_chemical_name_systematic
;
 ?
;
_space_group_IT_number 19
_symmetry_cell_setting orthorhombic
_symmetry_Int_Tables_number 19
_symmetry_space_group_name_Hall 'P 2ac 2ab'
_symmetry_space_group_name_H-M 'P 21 21 21'
_atom_sites_solution_hydrogens geom
_atom_sites_solution_primary direct
_atom_sites_solution_secondary difmap
_audit_conform_dict_location ftp://ftp.iucr.org/pub/cif_core.dic
_audit_conform_dict_name cif_core.dic
_audit_conform_dict_version 2.3
_audit_creation_date 2006-03-07T13:17:00-00:00
_audit_creation_method 'WinGX routine CIF_UPDATE'
_cell_angle_alpha 90
_cell_angle_beta 90
_cell_angle_gamma 90
_cell_formula_units_Z 4
_cell_length_a 11.5577(15)
_cell_length_b 13.9554(13)
_cell_length_c 14.1742(14)
_cell_measurement_reflns_used 25
_cell_measurement_temperature 293
_cell_measurement_theta_max 42.49
_cell_measurement_theta_min 22.62
_cell_measurement_wavelength 1.54184
_cell_volume 2286.2(4)
_computing_cell_refinement 'CAD4 Express (Enraf Nonius, 1994)'
_computing_data_collection 'CAD4 Express (Enraf Nonius, 1994)'
_computing_data_reduction 'XCAD4 (Harms & Wocadlo, 1995)'
_computing_molecular_graphics 'Ortep-3 for Windows (Farrugia, 1997)'
_computing_publication_material 'WinGX publication routines (Farrugia, 1999)'
_computing_structure_refinement 'SHELXL-97 (Sheldrick, 1997)'
_computing_structure_solution 'SIR-97 (Giacovazzo, 1999)'
_diffrn_ambient_temperature 293
_diffrn_detector 'scintillation NaI'
_diffrn_detector_dtime 1.195
_diffrn_measured_fraction_theta_full 0.999
_diffrn_measured_fraction_theta_max 0.999
_diffrn_measurement_device '\k-geometry diffractometer'
_diffrn_measurement_device_type 'Enraf Nonius TurboCAD4'
_diffrn_measurement_method 'non-profiled omega/2theta scans'
_diffrn_radiation_monochromator graphite
_diffrn_radiation_probe x-ray
_diffrn_radiation_type Cuk\a
_diffrn_radiation_wavelength 1.54184
_diffrn_reflns_av_R_equivalents 0
_diffrn_reflns_limit_h_max 14
_diffrn_reflns_limit_h_min -14
_diffrn_reflns_limit_k_max 17
_diffrn_reflns_limit_k_min 0
_diffrn_reflns_limit_l_max 17
_diffrn_reflns_limit_l_min 0
_diffrn_reflns_number 5456
_diffrn_reflns_theta_full 74.89
_diffrn_reflns_theta_max 74.89
_diffrn_reflns_theta_min 4.45
_diffrn_source 'Enraf Nonius FR590'
_diffrn_standards_decay_% 0
_diffrn_standards_interval_count 166
_diffrn_standards_interval_time 98
_diffrn_standards_number 1
_exptl_absorpt_coefficient_mu 0.671
_exptl_absorpt_correction_T_max 0.7462
_exptl_absorpt_correction_T_min 0.2086
_exptl_absorpt_correction_type psi-scan
_exptl_absorpt_process_details
;
North A.C.T., Phillips D.C. & Mathews F.S. (1968) Acta. Cryst. A24, 351
        Number of psi-scan sets used was   4
        Theta correction was applied.
        Weighted transmission curves were used.
        No Fourier smoothing was applied.
;
_exptl_crystal_colour Colourless
_exptl_crystal_density_diffrn 1.248
_exptl_crystal_description prism
_exptl_crystal_F_000 912
_exptl_crystal_size_max 0.6
_exptl_crystal_size_mid 0.44
_exptl_crystal_size_min 0.3
_refine_diff_density_max 0.243
_refine_diff_density_min -0.265
_refine_diff_density_rms 0.06
_refine_ls_abs_structure_details 'Flack H D (1983), Acta Cryst. A39, 876-881'
_refine_ls_abs_structure_Flack -0.2(4)
_refine_ls_extinction_method none
_refine_ls_goodness_of_fit_ref 1.19
_refine_ls_hydrogen_treatment mixed
_refine_ls_matrix_type full
_refine_ls_number_parameters 353
_refine_ls_number_reflns 4689
_refine_ls_number_restraints 0
_refine_ls_restrained_S_all 1.19
_refine_ls_R_factor_all 0.0729
_refine_ls_R_factor_gt 0.0638
_refine_ls_shift/su_max 0.039
_refine_ls_shift/su_mean 0.002
_refine_ls_structure_factor_coef Fsqd
_refine_ls_weighting_details 'calc w=1/[\s^2^(Fo^2^)+(0.1313P)^2^+0.9417P] where P=(Fo^2^+2Fc^2^)/3'
_refine_ls_weighting_scheme calc
_refine_ls_wR_factor_gt 0.2103
_refine_ls_wR_factor_ref 0.2262
_reflns_number_gt 4381
_reflns_number_total 4689
_reflns_threshold_expression >2sigma(I)
_cod_data_source_file ja0712827si20070227_041744.cif
_cod_data_source_block archi
_cod_original_formula_sum 'C27 H27 N1 O4'
_cod_database_code 4109515

loop_
_symmetry_equiv_pos_as_xyz
'x, y, z'
'1/2 - X, - Y, 1/2 + Z'
'1/2 + X, 1/2 - Y, - Z'
'- X, 1/2 + Y, 1/2 - Z'

loop_
_atom_site_label
_atom_site_type_symbol
_atom_site_fract_x
_atom_site_fract_y
_atom_site_fract_z
_atom_site_U_iso_or_equiv
_atom_site_adp_type
_atom_site_occupancy
_atom_site_symmetry_multiplicity
_atom_site_calc_flag
_atom_site_refinement_flags
_atom_site_disorder_assembly
_atom_site_disorder_group
C1 C 0.3334(3) 0.4568(2) 0.91032(19) 0.0366(6) Uani 1 1 d . . .
C2 C 0.4532(3) 0.4644(2) 0.9012(2) 0.0376(6) Uani 1 1 d . . .
H2 H 0.4845 0.5242 0.8871 0.045 Uiso 1 1 calc R . .
C3 C 0.5278(3) 0.3878(2) 0.9119(2) 0.0434(7) Uani 1 1 d . . .
C4 C 0.4835(4) 0.2981(2) 0.9399(3) 0.0581(9) Uani 1 1 d . . .
H4 H 0.5314 0.245 0.9469 0.07 Uiso 1 1 calc R . .
C5 C 0.3662(5) 0.2922(3) 0.9564(3) 0.0698(12) Uani 1 1 d . . .
H5 H 0.3362 0.2349 0.9791 0.084 Uiso 1 1 calc R . .
C6 C 0.2917(4) 0.3668(3) 0.9408(3) 0.0533(8) Uani 1 1 d . . .
H6 H 0.2128 0.3582 0.9505 0.064 Uiso 1 1 calc R . .
C11 C 0.2471(2) 0.5368(2) 0.88576(19) 0.0348(6) Uani 1 1 d . A .
C12 C 0.2495(3) 0.6187(2) 0.9593(2) 0.0362(6) Uani 1 1 d . . .
C13 C 0.3463(3) 0.6394(3) 1.0141(2) 0.0459(7) Uani 1 1 d . . .
H13 H 0.4129 0.6026 1.0075 0.055 Uiso 1 1 calc R . .
C14 C 0.3445(4) 0.7148(3) 1.0787(3) 0.0537(8) Uani 1 1 d . . .
H14 H 0.4104 0.7286 1.1137 0.064 Uiso 1 1 calc R . .
C15 C 0.2471(4) 0.7684(3) 1.0909(3) 0.0613(10) Uani 1 1 d . . .
H15 H 0.2462 0.8185 1.1343 0.074 Uiso 1 1 calc R . .
C16 C 0.1493(4) 0.7476(3) 1.0382(3) 0.0636(10) Uani 1 1 d . . .
H16 H 0.0823 0.7836 1.0466 0.076 Uiso 1 1 calc R . .
C17 C 0.1505(3) 0.6730(2) 0.9725(2) 0.0471(7) Uani 1 1 d . . .
H17 H 0.0844 0.6597 0.9374 0.056 Uiso 1 1 calc R . .
C31 C 0.6549(3) 0.3984(2) 0.8851(2) 0.0485(7) Uani 1 1 d . . .
H31 H 0.689 0.3343 0.88 0.058 Uiso 1 1 calc R . .
C32 C 0.6580(3) 0.4455(3) 0.7881(2) 0.0493(8) Uani 1 1 d . . .
O33 O 0.6067(2) 0.38816(18) 0.72333(17) 0.0532(6) Uani 1 1 d . . .
C34 C 0.5834(4) 0.4309(4) 0.6326(2) 0.0602(10) Uani 1 1 d . . .
H34A H 0.5866 0.3817 0.5844 0.072 Uiso 1 1 calc R . .
H34B H 0.643 0.4778 0.6187 0.072 Uiso 1 1 calc R . .
C35 C 0.4667(3) 0.4792(3) 0.6291(2) 0.0476(8) Uani 1 1 d . . .
N36 N 0.3911(3) 0.4552(2) 0.69677(19) 0.0468(6) Uani 1 1 d . . .
C37 C 0.2768(3) 0.4955(3) 0.7076(2) 0.0481(8) Uani 1 1 d . A .
H37A H 0.2244 0.4445 0.7259 0.058 Uiso 1 1 calc R . .
H37B H 0.2515 0.5191 0.6466 0.058 Uiso 1 1 calc R . .
C38 C 0.2650(3) 0.5789(2) 0.7810(2) 0.0370(6) Uani 1 1 d . . .
O111 O 0.13390(19) 0.49685(18) 0.88302(16) 0.0458(5) Uani 1 1 d . . .
C311 C 0.7243(4) 0.4559(3) 0.9564(3) 0.0627(10) Uani 1 1 d . . .
H31A H 0.8041 0.4569 0.9379 0.094 Uiso 1 1 calc R . .
H31B H 0.7174 0.4267 1.0175 0.094 Uiso 1 1 calc R . .
H31C H 0.6951 0.5202 0.9589 0.094 Uiso 1 1 calc R . .
O321 O 0.6935(4) 0.5235(3) 0.7705(2) 0.0805(10) Uani 1 1 d . . .
O351 O 0.4472(2) 0.5377(2) 0.56544(17) 0.0564(6) Uani 1 1 d . . .
C381 C 0.3719(3) 0.6445(2) 0.7728(2) 0.0410(6) Uani 1 1 d . A .
H38A H 0.3705 0.6771 0.7132 0.062 Uiso 1 1 calc R . .
H38B H 0.4409 0.6065 0.7772 0.062 Uiso 1 1 calc R . .
H38C H 0.3709 0.6907 0.823 0.062 Uiso 1 1 calc R . .
C382 C 0.150(4) 0.625(3) 0.746(3) 0.043(6) Uani 0.5 1 d P A 1
C383 C 0.055(3) 0.5760(16) 0.7154(19) 0.056(4) Uani 0.5 1 d P A 1
H383 H 0.0572 0.5095 0.7109 0.067 Uiso 0.5 1 calc PR A 1
C384 C -0.041(4) 0.623(3) 0.692(3) 0.089(11) Uani 0.5 1 d P A 1
H384 H -0.1057 0.5894 0.6723 0.107 Uiso 0.5 1 calc PR A 1
C385 C -0.045(3) 0.723(2) 0.695(2) 0.078(9) Uani 0.5 1 d P A 1
H385 H -0.1143 0.7545 0.6817 0.093 Uiso 0.5 1 calc PR A 1
C386 C 0.056(4) 0.778(3) 0.719(3) 0.083(10) Uani 0.5 1 d P A 1
H386 H 0.0594 0.8441 0.7136 0.099 Uiso 0.5 1 calc PR A 1
C387 C 0.1451(16) 0.7238(13) 0.7484(12) 0.046(4) Uani 0.5 1 d P A 1
H387 H 0.2091 0.7559 0.7725 0.056 Uiso 0.5 1 calc PR A 1
C82B C 0.162(4) 0.645(2) 0.757(2) 0.033(4) Uani 0.5 1 d P A 2
C83B C 0.058(3) 0.6051(17) 0.725(2) 0.061(5) Uani 0.5 1 d P A 2
H83B H 0.0504 0.5388 0.7258 0.073 Uiso 0.5 1 calc PR A 2
C84B C -0.037(4) 0.660(3) 0.690(3) 0.080(11) Uani 0.5 1 d P A 2
H84B H -0.1033 0.6306 0.667 0.096 Uiso 0.5 1 calc PR A 2
C85B C -0.028(4) 0.762(2) 0.692(3) 0.088(11) Uani 0.5 1 d P A 2
H85B H -0.0858 0.7999 0.6665 0.106 Uiso 0.5 1 calc PR A 2
C86B C 0.064(5) 0.800(3) 0.732(3) 0.086(11) Uani 0.5 1 d P A 2
H86B H 0.0642 0.8657 0.7416 0.103 Uiso 0.5 1 calc PR A 2
C87B C 0.1646(14) 0.7479(12) 0.7606(14) 0.047(3) Uani 0.5 1 d P A 2
H87B H 0.2304 0.7801 0.7811 0.056 Uiso 0.5 1 calc PR A 2
H36 H 0.421(3) 0.416(3) 0.728(3) 0.033(9) Uiso 1 1 d . . .
H111 H 0.108(5) 0.491(4) 0.944(4) 0.080(15) Uiso 1 1 d . . .

loop_
_atom_site_aniso_label
_atom_site_aniso_U_11
_atom_site_aniso_U_22
_atom_site_aniso_U_33
_atom_site_aniso_U_23
_atom_site_aniso_U_13
_atom_site_aniso_U_12
C1 0.0487(15) 0.0350(13) 0.0262(12) 0.0004(10) 0.0008(11) -0.0062(12)
C2 0.0477(15) 0.0329(13) 0.0321(13) 0.0004(11) -0.0016(11) 0.0007(11)
C3 0.0570(18) 0.0416(15) 0.0316(14) -0.0032(11) -0.0032(12) 0.0077(14)
C4 0.083(3) 0.0376(16) 0.053(2) 0.0059(14) -0.0012(19) 0.0096(17)
C5 0.089(3) 0.0450(19) 0.076(3) 0.0185(18) 0.008(2) -0.010(2)
C6 0.063(2) 0.0447(17) 0.0518(18) 0.0099(14) 0.0041(16) -0.0106(16)
C11 0.0363(13) 0.0423(14) 0.0258(12) 0.0020(11) -0.0013(10) -0.0085(11)
C12 0.0393(13) 0.0404(14) 0.0288(13) 0.0003(11) -0.0001(11) -0.0041(12)
C13 0.0429(15) 0.0571(18) 0.0379(15) -0.0090(14) -0.0033(12) -0.0054(15)
C14 0.061(2) 0.0549(18) 0.0453(17) -0.0112(15) -0.0045(15) -0.0121(16)
C15 0.083(3) 0.0493(19) 0.051(2) -0.0158(16) -0.0008(19) 0.0013(19)
C16 0.069(2) 0.060(2) 0.062(2) -0.0036(18) 0.001(2) 0.015(2)
C17 0.0470(16) 0.0503(17) 0.0439(16) -0.0012(13) -0.0023(14) 0.0054(14)
C31 0.0530(17) 0.0494(17) 0.0430(16) -0.0078(14) -0.0047(14) 0.0149(15)
C32 0.0475(17) 0.0549(19) 0.0454(17) -0.0030(14) 0.0006(14) 0.0086(16)
O33 0.0678(15) 0.0538(13) 0.0380(12) -0.0040(10) -0.0024(11) 0.0079(12)
C34 0.064(2) 0.083(3) 0.0334(16) -0.0038(16) 0.0060(15) 0.011(2)
C35 0.0564(18) 0.0604(19) 0.0261(14) -0.0085(13) -0.0022(12) -0.0050(15)
N36 0.0596(17) 0.0534(16) 0.0275(12) -0.0013(11) 0.0002(11) 0.0029(14)
C37 0.0515(19) 0.064(2) 0.0286(14) -0.0062(13) -0.0014(12) -0.0094(16)
C38 0.0384(14) 0.0448(15) 0.0279(13) 0.0037(11) -0.0002(11) -0.0024(12)
O111 0.0404(11) 0.0639(14) 0.0331(10) -0.0003(9) 0.0016(8) -0.0189(10)
C311 0.063(2) 0.071(2) 0.054(2) -0.0071(18) -0.0173(17) 0.0096(19)
O321 0.101(2) 0.075(2) 0.0656(19) 0.0040(15) 0.0014(17) -0.0327(18)
O351 0.0677(16) 0.0703(16) 0.0312(10) 0.0036(11) -0.0045(10) -0.0039(13)
C381 0.0432(15) 0.0407(14) 0.0392(15) 0.0084(12) 0.0027(12) -0.0038(12)
C382 0.036(7) 0.068(17) 0.025(7) 0.000(8) -0.008(5) -0.012(10)
C383 0.044(6) 0.088(12) 0.035(7) -0.006(8) -0.012(5) -0.015(10)
C384 0.050(8) 0.17(3) 0.052(10) 0.02(2) -0.011(7) -0.001(19)
C385 0.055(8) 0.13(3) 0.046(8) 0.029(16) 0.009(6) 0.039(16)
C386 0.073(13) 0.13(3) 0.047(6) 0.030(13) 0.016(7) 0.054(16)
C387 0.046(6) 0.055(11) 0.038(4) -0.001(5) 0.010(4) -0.013(5)
C82B 0.037(11) 0.040(10) 0.023(8) -0.001(5) -0.001(7) -0.006(6)
C83B 0.060(9) 0.078(12) 0.045(7) -0.018(7) -0.012(5) -0.003(9)
C84B 0.058(13) 0.13(3) 0.052(12) -0.012(19) -0.019(9) 0.026(19)
C85B 0.084(17) 0.13(2) 0.053(7) 0.045(15) 0.017(9) 0.050(18)
C86B 0.092(16) 0.074(9) 0.09(3) 0.032(11) 0.034(16) 0.029(8)
C87B 0.038(6) 0.032(7) 0.071(8) 0.008(5) 0.004(5) -0.003(4)

loop_
_atom_type_symbol
_atom_type_number_in_cell
C 108
H 108
N 4
O 16

loop_
_geom_angle_atom_site_label_1
_geom_angle_atom_site_label_2
_geom_angle_atom_site_label_3
_geom_angle
C2 C1 C6 115.8(3)
C2 C1 C11 124.6(3)
C6 C1 C11 119.5(3)
C3 C2 C1 123.3(3)
C3 C2 H2 118.3
C1 C2 H2 118.3
C2 C3 C4 119.5(3)
C2 C3 C31 119.9(3)
C4 C3 C31 120.4(3)
C5 C4 C3 117.2(4)
C5 C4 H4 121.4
C3 C4 H4 121.4
C6 C5 C4 123.1(3)
C6 C5 H5 118.4
C4 C5 H5 118.4
C5 C6 C1 120.7(4)
C5 C6 H6 119.6
C1 C6 H6 119.6
O111 C11 C1 108.6(2)
O111 C11 C12 108.9(2)
C1 C11 C12 111.9(2)
O111 C11 C38 103.6(2)
C1 C11 C38 113.0(2)
C12 C11 C38 110.4(2)
C17 C12 C13 118.4(3)
C17 C12 C11 118.7(3)
C13 C12 C11 122.9(3)
C12 C13 C14 120.7(3)
C12 C13 H13 119.7
C14 C13 H13 119.7
C15 C14 C13 120.7(3)
C15 C14 H14 119.7
C13 C14 H14 119.7
C14 C15 C16 119.3(3)
C14 C15 H15 120.3
C16 C15 H15 120.3
C15 C16 C17 120.5(4)
C15 C16 H16 119.8
C17 C16 H16 119.8
C12 C17 C16 120.4(3)
C12 C17 H17 119.8
C16 C17 H17 119.8
C311 C31 C32 111.1(3)
C311 C31 C3 113.2(3)
C32 C31 C3 106.8(3)
C311 C31 H31 108.5
C32 C31 H31 108.5
C3 C31 H31 108.5
O321 C32 O33 123.4(4)
O321 C32 C31 126.2(3)
O33 C32 C31 110.3(3)
C32 O33 C34 116.2(3)
O33 C34 C35 112.4(3)
O33 C34 H34A 109.1
C35 C34 H34A 109.1
O33 C34 H34B 109.1
C35 C34 H34B 109.1
H34A C34 H34B 107.9
O351 C35 N36 124.7(3)
O351 C35 C34 118.8(3)
N36 C35 C34 116.6(3)
C35 N36 C37 125.1(3)
C35 N36 H36 107(3)
C37 N36 H36 127(3)
N36 C37 C38 116.1(3)
N36 C37 H37A 108.3
C38 C37 H37A 108.3
N36 C37 H37B 108.3
C38 C37 H37B 108.3
H37A C37 H37B 107.4
C381 C38 C82B 104.1(11)
C381 C38 C382 114.4(13)
C381 C38 C37 108.7(2)
C82B C38 C37 111.7(10)
C382 C38 C37 100.1(10)
C381 C38 C11 112.9(2)
C82B C38 C11 108.7(14)
C382 C38 C11 109.4(16)
C37 C38 C11 110.7(2)
C11 O111 H111 108(3)
C31 C311 H31A 109.5
C31 C311 H31B 109.5
H31A C311 H31B 109.5
C31 C311 H31C 109.5
H31A C311 H31C 109.5
H31B C311 H31C 109.5
C38 C381 H38A 109.5
C38 C381 H38B 109.5
H38A C381 H38B 109.5
C38 C381 H38C 109.5
H38A C381 H38C 109.5
H38B C381 H38C 109.5
C383 C382 C387 119(4)
C383 C382 C38 125(3)
C387 C382 C38 116(2)
C384 C383 C382 120(3)
C384 C383 H383 120.1
C382 C383 H383 120.2
C383 C384 C385 121(4)
C383 C384 H384 119.4
C385 C384 H384 119.4
C384 C385 C386 121(3)
C384 C385 H385 119.7
C386 C385 H385 119.8
C387 C386 C385 114(3)
C387 C386 H386 123.2
C385 C386 H386 123.2
C386 C387 C382 126(3)
C386 C387 H387 117.2
C382 C387 H387 117.2
C83B C82B C87B 115(3)
C83B C82B C38 119(2)
C87B C82B C38 125(2)
C82B C83B C84B 124(3)
C82B C83B H83B 118.1
C84B C83B H83B 118.1
C85B C84B C83B 118(4)
C85B C84B H84B 120.8
C83B C84B H84B 120.9
C86B C85B C84B 118(4)
C86B C85B H85B 120.9
C84B C85B H85B 121
C85B C86B C87B 125(3)
C85B C86B H86B 117.5
C87B C86B H86B 117.5
C86B C87B C82B 119(3)
C86B C87B H87B 120.5
C82B C87B H87B 120.5

loop_
_geom_bond_atom_site_label_1
_geom_bond_atom_site_label_2
_geom_bond_distance
C1 C2 1.395(4)
C1 C6 1.413(4)
C1 C11 1.537(4)
C2 C3 1.382(4)
C2 H2 0.93
C3 C4 1.409(5)
C3 C31 1.524(5)
C4 C5 1.379(7)
C4 H4 0.93
C5 C6 1.368(6)
C5 H5 0.93
C6 H6 0.93
C11 O111 1.422(3)
C11 C12 1.547(4)
C11 C38 1.610(4)
C12 C17 1.385(5)
C12 C13 1.392(4)
C13 C14 1.395(5)
C13 H13 0.93
C14 C15 1.364(6)
C14 H14 0.93
C15 C16 1.386(6)
C15 H15 0.93
C16 C17 1.397(5)
C16 H16 0.93
C17 H17 0.93
C31 C311 1.520(5)
C31 C32 1.524(5)
C31 H31 0.98
C32 O321 1.190(5)
C32 O33 1.354(4)
O33 C34 1.443(5)
C34 C35 1.508(5)
C34 H34A 0.97
C34 H34B 0.97
C35 O351 1.238(4)
C35 N36 1.340(5)
N36 C37 1.445(5)
N36 H36 0.79(4)
C37 C38 1.566(4)
C37 H37A 0.97
C37 H37B 0.97
C38 C381 1.542(4)
C38 C82B 1.54(4)
C38 C382 1.56(5)
O111 H111 0.92(6)
C311 H31A 0.96
C311 H31B 0.96
C311 H31C 0.96
C381 H38A 0.96
C381 H38B 0.96
C381 H38C 0.96
C382 C383 1.37(3)
C382 C387 1.37(4)
C383 C384 1.33(6)
C383 H383 0.93
C384 C385 1.39(4)
C384 H384 0.93
C385 C386 1.43(7)
C385 H385 0.93
C386 C387 1.34(5)
C386 H386 0.93
C387 H387 0.93
C82B C83B 1.41(4)
C82B C87B 1.43(3)
C83B C84B 1.43(6)
C83B H83B 0.93
C84B C85B 1.42(4)
C84B H84B 0.93
C85B C86B 1.32(7)
C85B H85B 0.93
C86B C87B 1.43(6)
C86B H86B 0.93
C87B H87B 0.93

loop_
_geom_torsion_atom_site_label_1
_geom_torsion_atom_site_label_2
_geom_torsion_atom_site_label_3
_geom_torsion_atom_site_label_4
_geom_torsion
C6 C1 C2 C3 6.1(4)
C11 C1 C2 C3 -171.2(3)
C1 C2 C3 C4 -4.6(5)
C1 C2 C3 C31 170.0(3)
C2 C3 C4 C5 -0.8(5)
C31 C3 C4 C5 -175.4(4)
C3 C4 C5 C6 4.4(7)
C4 C5 C6 C1 -2.8(7)
C2 C1 C6 C5 -2.4(5)
C11 C1 C6 C5 175.1(3)
C2 C1 C11 O111 166.7(3)
C6 C1 C11 O111 -10.5(4)
C2 C1 C11 C12 -73.0(3)
C6 C1 C11 C12 109.8(3)
C2 C1 C11 C38 52.3(4)
C6 C1 C11 C38 -124.9(3)
O111 C11 C12 C17 -32.7(4)
C1 C11 C12 C17 -152.8(3)
C38 C11 C12 C17 80.5(3)
O111 C11 C12 C13 146.1(3)
C1 C11 C12 C13 26.1(4)
C38 C11 C12 C13 -100.7(3)
C17 C12 C13 C14 -1.9(5)
C11 C12 C13 C14 179.3(3)
C12 C13 C14 C15 1.4(6)
C13 C14 C15 C16 -0.2(6)
C14 C15 C16 C17 -0.5(7)
C13 C12 C17 C16 1.1(5)
C11 C12 C17 C16 -180.0(3)
C15 C16 C17 C12 0.0(6)
C2 C3 C31 C311 75.3(4)
C4 C3 C31 C311 -110.2(4)
C2 C3 C31 C32 -47.4(4)
C4 C3 C31 C32 127.2(3)
C311 C31 C32 O321 -10.8(6)
C3 C31 C32 O321 113.1(4)
C311 C31 C32 O33 173.3(3)
C3 C31 C32 O33 -62.8(3)
O321 C32 O33 C34 -7.5(5)
C31 C32 O33 C34 168.5(3)
C32 O33 C34 C35 -88.7(4)
O33 C34 C35 O351 162.6(3)
O33 C34 C35 N36 -17.1(5)
O351 C35 N36 C37 -1.8(5)
C34 C35 N36 C37 177.8(3)
C35 N36 C37 C38 -97.3(4)
N36 C37 C38 C381 40.1(4)
N36 C37 C38 C82B 154.3(14)
N36 C37 C38 C382 160.3(16)
N36 C37 C38 C11 -84.4(3)
O111 C11 C38 C381 168.0(2)
C1 C11 C38 C381 -74.7(3)
C12 C11 C38 C381 51.4(3)
O111 C11 C38 C82B 53.0(10)
C1 C11 C38 C82B 170.4(10)
C12 C11 C38 C82B -63.5(10)
O111 C11 C38 C382 39.4(11)
C1 C11 C38 C382 156.7(10)
C12 C11 C38 C382 -77.1(11)
O111 C11 C38 C37 -69.9(3)
C1 C11 C38 C37 47.4(3)
C12 C11 C38 C37 173.5(2)
C381 C38 C382 C383 156(3)
C82B C38 C382 C383 -166(16)
C37 C38 C382 C383 40(4)
C11 C38 C382 C383 -76(4)
C381 C38 C382 C387 -24(3)
C82B C38 C382 C387 14(10)
C37 C38 C382 C387 -141(2)
C11 C38 C382 C387 103(3)
C387 C382 C383 C384 -3(5)
C38 C382 C383 C384 177(3)
C382 C383 C384 C385 2(6)
C383 C384 C385 C386 4(6)
C384 C385 C386 C387 -9(5)
C385 C386 C387 C382 8(5)
C383 C382 C387 C386 -3(5)
C38 C382 C387 C386 177(3)
C381 C38 C82B C83B 157(3)
C382 C38 C82B C83B 13(11)
C37 C38 C82B C83B 40(3)
C11 C38 C82B C83B -82(3)
C381 C38 C82B C87B -19(3)
C382 C38 C82B C87B -164(15)
C37 C38 C82B C87B -136(2)
C11 C38 C82B C87B 101(3)
C87B C82B C83B C84B 5(5)
C38 C82B C83B C84B -172(3)
C82B C83B C84B C85B -3(6)
C83B C84B C85B C86B -4(6)
C84B C85B C86B C87B 10(6)
C85B C86B C87B C82B -8(6)
C83B C82B C87B C86B 0(4)
C38 C82B C87B C86B 177(3)
